data_7150667
loop_
_publ_author_name
'Kashinath, Dhurke'
'Mioskowski, Charles'
'Falck, J. R.'
'Goli, Mohan'
'Meunier, St\'ephane'
'Baati, Rachid'
'Wagner, Alain'

_publ_section_title
;
 Highly stereoselective synthesis of (Z,E)-1-halo-1,3-dienol esters via
 rearrangement of Fischer chromium chloro-carbenes using microwave
 irradiation
;
_journal_issue 9
_journal_name_full 'Organic &amp; Biomolecular Chemistry'
_journal_page_first 1771
_journal_page_last 1774
_journal_paper_doi 10.1039/b903244b
_journal_volume 7
_journal_year 2009
_chemical_formula_moiety 'C12 H10 Cl2 O2'
_chemical_formula_sum 'C12 H10 Cl2 O2'
_chemical_formula_weight 257.10
_chemical_name_systematic
;
?
;
_space_group_IT_number 14
_symmetry_cell_setting monoclinic
_symmetry_space_group_name_Hall '-P 2ybc'
_symmetry_space_group_name_H-M 'P 1 21/c 1'
_atom_sites_solution_hydrogens geom
_atom_sites_solution_primary direct
_atom_sites_solution_secondary difmap
_audit_creation_method SHELXL-97
_cell_angle_alpha 90.00
_cell_angle_beta 99.591(3)
_cell_angle_gamma 90.00
_cell_formula_units_Z 4
_cell_length_a 7.2064(2)
_cell_length_b 7.7304(4)
_cell_length_c 21.6681(10)
_cell_measurement_reflns_used 5052
_cell_measurement_temperature 173(2)
_cell_measurement_theta_max 27.485
_cell_measurement_theta_min 0.407
_cell_volume 1190.22(9)
_computing_cell_refinement 'Denzo (Nonius B.V., 1998)'
_computing_data_collection 'Collect (Nonius B.V., 1998)'
_computing_data_reduction 'Denzo (Nonius B.V., 1998)'
_computing_molecular_graphics 'PLATON 98 (Spek, 1998)'
_computing_publication_material 'SHELXL-97 (Sheldrick, 1997)'
_computing_structure_refinement 'SHELXL-97 (Sheldrick, 1997)'
_computing_structure_solution 'SHELXS-97 (Sheldrick, 1997)'
_diffrn_ambient_temperature 173(2)
_diffrn_measured_fraction_theta_full 0.999
_diffrn_measured_fraction_theta_max 0.999
_diffrn_measurement_device_type KappaCCD
_diffrn_measurement_method 'phi and omega scans'
_diffrn_radiation_monochromator graphite
_diffrn_radiation_source 'fine-focus sealed tube'
_diffrn_radiation_type MoK\a
_diffrn_radiation_wavelength 0.71073
_diffrn_reflns_av_R_equivalents 0.0503
_diffrn_reflns_av_sigmaI/netI 0.0489
_diffrn_reflns_limit_h_max 9
_diffrn_reflns_limit_h_min -9
_diffrn_reflns_limit_k_max 10
_diffrn_reflns_limit_k_min -9
_diffrn_reflns_limit_l_max 21
_diffrn_reflns_limit_l_min -28
_diffrn_reflns_number 8304
_diffrn_reflns_theta_full 27.46
_diffrn_reflns_theta_max 27.46
_diffrn_reflns_theta_min 1.91
_exptl_absorpt_coefficient_mu 0.526
_exptl_absorpt_correction_type none
_exptl_crystal_colour colorless
_exptl_crystal_density_diffrn 1.435
_exptl_crystal_density_method 'not measured'
_exptl_crystal_description plate
_exptl_crystal_F_000 528
_exptl_crystal_size_max 0.45
_exptl_crystal_size_mid 0.20
_exptl_crystal_size_min 0.10
_refine_diff_density_max 0.378
_refine_diff_density_min -0.389
_refine_diff_density_rms 0.093
_refine_ls_extinction_method none
_refine_ls_goodness_of_fit_ref 1.061
_refine_ls_hydrogen_treatment constr
_refine_ls_matrix_type full
_refine_ls_number_parameters 146
_refine_ls_number_reflns 2719
_refine_ls_number_restraints 0
_refine_ls_restrained_S_all 1.061
_refine_ls_R_factor_all 0.0788
_refine_ls_R_factor_gt 0.0462
_refine_ls_shift/su_max 0.000
_refine_ls_shift/su_mean 0.000
_refine_ls_structure_factor_coef Fsqd
_refine_ls_weighting_details 'calc w=1/[\s^2^(Fo^2^)+(0.0748P)^2^+0.0432P] where P=(Fo^2^+2Fc^2^)/3'
_refine_ls_weighting_scheme calc
_refine_ls_wR_factor_gt 0.1161
_refine_ls_wR_factor_ref 0.1368
_reflns_number_gt 1823
_reflns_number_total 2719
_reflns_threshold_expression I>2sigma(I)
_cod_data_source_file b903244b.txt
_cod_data_source_block wagner4
_cod_depositor_comments
;
The following automatic conversions were performed:
'_symmetry_cell_setting' value 'Monoclinic' changed to 'monoclinic'
according to '/home/saulius/struct/CIF-dictionaries/cif_core.dic'
dictionary named 'cif_core.dic' version 2.4.1 from 2010-06-29.

Automatic conversion script
Id: cif_fix_enum 1527 2010-12-29 10:47:43Z saulius 
;
_cod_original_sg_symbol_H-M 'P 21/c'
_cod_database_code 7150667

loop_
_symmetry_equiv_pos_as_xyz
'x, y, z'
'-x, y+1/2, -z+1/2'
'-x, -y, -z'
'x, -y-1/2, z-1/2'

loop_
_atom_site_label
_atom_site_type_symbol
_atom_site_fract_x
_atom_site_fract_y
_atom_site_fract_z
_atom_site_U_iso_or_equiv
_atom_site_adp_type
_atom_site_occupancy
_atom_site_symmetry_multiplicity
_atom_site_calc_flag
_atom_site_refinement_flags
_atom_site_disorder_assembly
_atom_site_disorder_group
C1 C -0.5719(3) -0.2999(3) -0.32782(10) 0.0356(5) Uani 1 1 d . . .
C2 C -0.5223(3) -0.3602(3) -0.26707(10) 0.0368(5) Uani 1 1 d . . .
H2 H -0.6114 -0.4200 -0.2472 0.044 Uiso 1 1 calc R . .
C3 C -0.3423(3) -0.3322(3) -0.23584(10) 0.0339(5) Uani 1 1 d . . .
H3 H -0.3080 -0.3730 -0.1941 0.041 Uiso 1 1 calc R . .
C4 C -0.2088(3) -0.2450(3) -0.26426(9) 0.0295(5) Uani 1 1 d . . .
C5 C -0.2635(3) -0.1892(3) -0.32583(9) 0.0325(5) Uani 1 1 d . . .
H5 H -0.1744 -0.1317 -0.3463 0.039 Uiso 1 1 calc R . .
C6 C -0.4443(3) -0.2153(3) -0.35791(9) 0.0348(5) Uani 1 1 d . . .
H6 H -0.4795 -0.1757 -0.3997 0.042 Uiso 1 1 calc R . .
C7 C -0.0206(3) -0.2013(3) -0.23114(9) 0.0342(5) Uani 1 1 d . . .
H7 H 0.0556 -0.1329 -0.2534 0.041 Uiso 1 1 calc R . .
C8 C 0.0556(3) -0.2474(3) -0.17297(9) 0.0341(5) Uani 1 1 d . . .
H8 H -0.0118 -0.3244 -0.1507 0.041 Uiso 1 1 calc R . .
C9 C 0.2365(3) -0.1845(3) -0.14282(10) 0.0360(5) Uani 1 1 d . . .
H9 H 0.2985 -0.1038 -0.1654 0.043 Uiso 1 1 calc R . .
C10 C 0.3242(3) -0.2293(3) -0.08635(10) 0.0371(5) Uani 1 1 d . . .
C11 C 0.6517(3) -0.2348(3) -0.05077(10) 0.0354(5) Uani 1 1 d . . .
C12 C 0.7983(3) -0.1433(3) -0.00585(11) 0.0466(6) Uani 1 1 d . . .
H12A H 0.7662 -0.1497 0.0363 0.070 Uiso 1 1 calc R . .
H12B H 0.8043 -0.0218 -0.0183 0.070 Uiso 1 1 calc R . .
H12C H 0.9208 -0.1982 -0.0060 0.070 Uiso 1 1 calc R . .
Cl1 Cl -0.80163(8) -0.33141(11) -0.36670(3) 0.0566(3) Uani 1 1 d . . .
Cl2 Cl 0.24144(8) -0.38103(9) -0.03875(3) 0.0454(2) Uani 1 1 d . . .
O1 O 0.4831(2) -0.1457(2) -0.05610(7) 0.0433(4) Uani 1 1 d . . .
O2 O 0.6672(2) -0.3646(2) -0.07863(7) 0.0433(4) Uani 1 1 d . . .

loop_
_atom_site_aniso_label
_atom_site_aniso_U_11
_atom_site_aniso_U_22
_atom_site_aniso_U_33
_atom_site_aniso_U_23
_atom_site_aniso_U_13
_atom_site_aniso_U_12
C1 0.0290(10) 0.0396(14) 0.0366(12) -0.0071(10) 0.0011(9) -0.0009(9)
C2 0.0377(11) 0.0366(15) 0.0369(13) -0.0023(10) 0.0084(10) -0.0065(10)
C3 0.0390(11) 0.0319(13) 0.0303(11) 0.0007(9) 0.0038(9) -0.0014(9)
C4 0.0328(10) 0.0248(12) 0.0293(11) -0.0008(9) 0.0006(8) 0.0001(9)
C5 0.0344(11) 0.0310(12) 0.0319(11) 0.0022(10) 0.0050(9) 0.0002(9)
C6 0.0375(11) 0.0354(14) 0.0294(11) 0.0013(10) -0.0005(9) 0.0054(10)
C7 0.0323(11) 0.0320(13) 0.0376(12) -0.0001(10) 0.0034(9) -0.0018(9)
C8 0.0349(11) 0.0311(13) 0.0352(12) -0.0030(9) 0.0024(9) 0.0017(9)
C9 0.0358(11) 0.0307(13) 0.0388(12) -0.0014(10) -0.0014(9) 0.0012(10)
C10 0.0347(11) 0.0328(13) 0.0415(13) -0.0063(10) -0.0009(9) 0.0019(10)
C11 0.0323(11) 0.0395(15) 0.0335(12) 0.0035(11) 0.0029(9) 0.0001(10)
C12 0.0369(12) 0.0494(17) 0.0492(15) -0.0041(12) -0.0057(10) -0.0037(10)
Cl1 0.0318(3) 0.0860(6) 0.0489(4) -0.0062(3) -0.0026(3) -0.0069(3)
Cl2 0.0449(3) 0.0533(4) 0.0362(3) 0.0035(3) 0.0014(2) 0.0038(3)
O1 0.0363(8) 0.0380(10) 0.0496(10) -0.0119(7) -0.0101(7) 0.0026(7)
O2 0.0436(9) 0.0432(11) 0.0424(9) -0.0074(8) 0.0053(7) 0.0022(7)

loop_
_atom_type_symbol
_atom_type_description
_atom_type_scat_dispersion_real
_atom_type_scat_dispersion_imag
_atom_type_scat_source
C C 0.0033 0.0016 'International Tables Vol C Tables 4.2.6.8 and 6.1.1.4'
H H 0.0000 0.0000 'International Tables Vol C Tables 4.2.6.8 and 6.1.1.4'
Cl Cl 0.1484 0.1585 'International Tables Vol C Tables 4.2.6.8 and 6.1.1.4'
O O 0.0106 0.0060 'International Tables Vol C Tables 4.2.6.8 and 6.1.1.4'

loop_
_geom_angle_atom_site_label_1
_geom_angle_atom_site_label_2
_geom_angle_atom_site_label_3
_geom_angle
_geom_angle_site_symmetry_1
_geom_angle_site_symmetry_3
_geom_angle_publ_flag
C6 C1 C2 121.49(19) . . ?
C6 C1 Cl1 119.47(16) . . ?
C2 C1 Cl1 119.04(16) . . ?
C3 C2 C1 119.14(19) . . ?
C3 C2 H2 120.4 . . ?
C1 C2 H2 120.4 . . ?
C2 C3 C4 121.33(19) . . ?
C2 C3 H3 119.3 . . ?
C4 C3 H3 119.3 . . ?
C5 C4 C3 117.69(19) . . ?
C5 C4 C7 119.26(18) . . ?
C3 C4 C7 122.94(18) . . ?
C6 C5 C4 121.81(19) . . ?
C6 C5 H5 119.1 . . ?
C4 C5 H5 119.1 . . ?
C1 C6 C5 118.53(19) . . ?
C1 C6 H6 120.7 . . ?
C5 C6 H6 120.7 . . ?
C8 C7 C4 127.0(2) . . ?
C8 C7 H7 116.5 . . ?
C4 C7 H7 116.5 . . ?
C7 C8 C9 122.4(2) . . ?
C7 C8 H8 118.8 . . ?
C9 C8 H8 118.8 . . ?
C10 C9 C8 125.9(2) . . ?
C10 C9 H9 117.1 . . ?
C8 C9 H9 117.1 . . ?
C9 C10 O1 123.1(2) . . ?
C9 C10 Cl2 124.61(18) . . ?
O1 C10 Cl2 112.00(15) . . ?
O2 C11 O1 122.3(2) . . ?
O2 C11 C12 128.1(2) . . ?
O1 C11 C12 109.6(2) . . ?
C11 C12 H12A 109.5 . . ?
C11 C12 H12B 109.5 . . ?
H12A C12 H12B 109.5 . . ?
C11 C12 H12C 109.5 . . ?
H12A C12 H12C 109.5 . . ?
H12B C12 H12C 109.5 . . ?
C10 O1 C11 116.97(18) . . ?

loop_
_geom_bond_atom_site_label_1
_geom_bond_atom_site_label_2
_geom_bond_distance
_geom_bond_site_symmetry_2
_geom_bond_publ_flag
C1 C6 1.378(3) . ?
C1 C2 1.386(3) . ?
C1 Cl1 1.745(2) . ?
C2 C3 1.377(3) . ?
C2 H2 0.9500 . ?
C3 C4 1.399(3) . ?
C3 H3 0.9500 . ?
C4 C5 1.395(3) . ?
C4 C7 1.464(3) . ?
C5 C6 1.385(3) . ?
C5 H5 0.9500 . ?
C6 H6 0.9500 . ?
C7 C8 1.337(3) . ?
C7 H7 0.9500 . ?
C8 C9 1.442(3) . ?
C8 H8 0.9500 . ?
C9 C10 1.326(3) . ?
C9 H9 0.9500 . ?
C10 O1 1.382(3) . ?
C10 Cl2 1.732(2) . ?
C11 O2 1.186(3) . ?
C11 O1 1.384(3) . ?
C11 C12 1.490(3) . ?
C12 H12A 0.9800 . ?
C12 H12B 0.9800 . ?
C12 H12C 0.9800 . ?

loop_
_geom_torsion_atom_site_label_1
_geom_torsion_atom_site_label_2
_geom_torsion_atom_site_label_3
_geom_torsion_atom_site_label_4
_geom_torsion
_geom_torsion_site_symmetry_1
_geom_torsion_site_symmetry_2
_geom_torsion_site_symmetry_3
_geom_torsion_site_symmetry_4
_geom_torsion_publ_flag
C6 C1 C2 C3 1.0(3) . . . . ?
Cl1 C1 C2 C3 -178.62(17) . . . . ?
C1 C2 C3 C4 -0.2(3) . . . . ?
C2 C3 C4 C5 -0.9(3) . . . . ?
C2 C3 C4 C7 175.3(2) . . . . ?
C3 C4 C5 C6 1.3(3) . . . . ?
C7 C4 C5 C6 -175.1(2) . . . . ?
C2 C1 C6 C5 -0.7(3) . . . . ?
Cl1 C1 C6 C5 178.96(17) . . . . ?
C4 C5 C6 C1 -0.5(3) . . . . ?
C5 C4 C7 C8 -178.3(2) . . . . ?
C3 C4 C7 C8 5.5(4) . . . . ?
C4 C7 C8 C9 -174.4(2) . . . . ?
C7 C8 C9 C10 -177.3(2) . . . . ?
C8 C9 C10 O1 -169.9(2) . . . . ?
C8 C9 C10 Cl2 3.0(4) . . . . ?
C9 C10 O1 C11 -108.4(2) . . . . ?
Cl2 C10 O1 C11 78.0(2) . . . . ?
O2 C11 O1 C10 11.4(3) . . . . ?
C12 C11 O1 C10 -167.95(18) . . . . ?

loop_
_cod_related_entry_id
_cod_related_entry_database
_cod_related_entry_code
1 ChemSpider 30653379
